data_7242448
loop_
_publ_author_name
'Hasuo, Naohiro'
'Takahashi, Kiyonori'
'Hisaki, Ichiro'
'Kokado, Kenta'
'Nakamura, Takayoshi'

_publ_section_title
;
 Molecular motion of halogenated ethylammonium/[18]crown-6 supramolecular
 ions in nickel dithiolate magnetic crystals
;
_journal_issue 14
_journal_name_full CrystEngComm
_journal_page_first 2756
_journal_page_last 2763
_journal_paper_doi 10.1039/D1CE00253H
_journal_volume 23
_journal_year 2021
_chemical_formula_moiety 'C6 Ni S10, C2 H7 Cl N, C12 H24 O6'
_chemical_formula_sum 'C20 H31 Cl N Ni O6 S10'
_chemical_formula_weight 796.22
_space_group_crystal_system triclinic
_space_group_IT_number 2
_space_group_name_Hall '-P 1'
_space_group_name_H-M_alt 'P -1'
_atom_sites_solution_hydrogens geom
_atom_sites_solution_primary dual
_audit_creation_date 2020-11-24
_audit_creation_method
;
Olex2 1.3-ac4
(compiled 2019.10.09 svn.r3662 for Rigaku Oxford Diffraction, GUI svn.r5959)
;
_audit_update_record
;
2020-12-31 deposited with the CCDC.	2021-03-18 downloaded from the CCDC.
;
_cell_angle_alpha 92.155(2)
_cell_angle_beta 111.864(2)
_cell_angle_gamma 96.100(2)
_cell_formula_units_Z 2
_cell_length_a 11.2216(3)
_cell_length_b 12.3162(3)
_cell_length_c 12.7541(3)
_cell_measurement_reflns_used 27165
_cell_measurement_temperature 133
_cell_measurement_theta_max 31.2380
_cell_measurement_theta_min 2.0800
_cell_volume 1620.96(7)
_computing_cell_refinement 'CrysAlisPro 1.171.41.63a (Rigaku OD, 2020)'
_computing_data_collection 'CrysAlisPro 1.171.41.63a (Rigaku OD, 2020)'
_computing_data_reduction 'CrysAlisPro 1.171.41.63a (Rigaku OD, 2020)'
_computing_molecular_graphics 'Olex2 1.3-ac4 (Dolomanov et al., 2009)'
_computing_publication_material 'Olex2 1.3-ac4 (Dolomanov et al., 2009)'
_computing_structure_refinement 'ShelXL 2018/3 (Sheldrick, 2015)'
_computing_structure_solution 'ShelXT n/a (Sheldrick, 2015)'
_diffrn_ambient_temperature 133
_diffrn_detector 'Hybrid Pixel Array Detector'
_diffrn_detector_area_resol_mean 10.0000
_diffrn_detector_type HyPix
_diffrn_measured_fraction_theta_full 1.000
_diffrn_measured_fraction_theta_max 0.999
_diffrn_measurement_details
;
List of Runs (angles in degrees, time in seconds):

  # Type    Start    End  Width  t~exp~   \w     \q     \k     \f   Frames
#--------------------------------------------------------------------------
  1  \w      1.00  27.00   0.50    0.33    --    5.18  51.00 -79.00   52
  2  \w     31.00  78.00   0.50    0.33    --    5.18  51.00 -79.00   94
  3  \w    -47.00  19.00   0.50    0.33    --    5.18 -33.00-163.59  132
  4  \w    -65.00  19.00   0.50    0.33    --    5.18 -33.00 -40.51  168
  5  \w    -66.00  19.00   0.50    0.33    --    5.18 -28.00 -93.66  170
  6  \w    -48.00  18.00   0.50    0.33    --    5.18 -31.00  -1.90  132
  7  \w    -65.00  19.00   0.50    0.33    --    5.18 -33.00  62.15  168
  8  \w    -67.00  19.00   0.50    0.33    --    5.18 -51.00 134.00  172
  9  \w    -63.00  18.00   0.50    0.33    --    5.18 -37.00 150.00  162
 10  \w    -16.00  29.00   0.50    0.33    --   -4.95 -99.00 -30.00   90
 11  \w    -18.00  29.00   0.50    0.33    --   -4.95 -99.00  30.00   94
 12  \w    -77.00 -17.00   0.50    0.33    --   -4.95 -51.00 134.00  120
 13  \w     38.00  68.00   0.50    0.33    --   -4.95  51.00 -79.00   60
 14  \w    -11.00  25.00   0.50    0.33    --   -4.95  51.00 -79.00   72
;
_diffrn_measurement_device 'four-circle diffractometer'
_diffrn_measurement_device_type 'XtaLAB Synergy R, HyPix'
_diffrn_measurement_method '\w scans'
_diffrn_measurement_specimen_support 'Mitegen 50um'
_diffrn_orient_matrix_type 'CrysAlisPro convention (1999,Acta A55,543-557)'
_diffrn_orient_matrix_UB_11 -0.0546308000
_diffrn_orient_matrix_UB_12 -0.0320699000
_diffrn_orient_matrix_UB_13 0.0033679000
_diffrn_orient_matrix_UB_21 -0.0223232000
_diffrn_orient_matrix_UB_22 -0.0164773000
_diffrn_orient_matrix_UB_23 -0.0587354000
_diffrn_orient_matrix_UB_31 0.0351435000
_diffrn_orient_matrix_UB_32 -0.0455878000
_diffrn_orient_matrix_UB_33 0.0124486000
_diffrn_radiation_collimation 0.3
_diffrn_radiation_monochromator mirror
_diffrn_radiation_probe x-ray
_diffrn_radiation_type 'Mo K\a'
_diffrn_radiation_wavelength 0.71073
_diffrn_reflns_av_R_equivalents 0.0897
_diffrn_reflns_av_unetI/netI 0.0453
_diffrn_reflns_Laue_measured_fraction_full 1.000
_diffrn_reflns_Laue_measured_fraction_max 0.999
_diffrn_reflns_limit_h_max 14
_diffrn_reflns_limit_h_min -14
_diffrn_reflns_limit_k_max 15
_diffrn_reflns_limit_k_min -15
_diffrn_reflns_limit_l_max 15
_diffrn_reflns_limit_l_min -15
_diffrn_reflns_number 35045
_diffrn_reflns_point_group_measured_fraction_full 1.000
_diffrn_reflns_point_group_measured_fraction_max 0.999
_diffrn_reflns_theta_full 25.242
_diffrn_reflns_theta_max 26.372
_diffrn_reflns_theta_min 1.972
_diffrn_source 'micro-focus sealed X-ray tube'
_diffrn_source_current 24.0
_diffrn_source_power 1.2
_diffrn_source_target Mo
_diffrn_source_type 'Mova (Mo) X-ray Source'
_diffrn_source_voltage 50.0
_exptl_absorpt_coefficient_mu 1.361
_exptl_absorpt_correction_T_max 1.00000
_exptl_absorpt_correction_T_min 0.38683
_exptl_absorpt_correction_type multi-scan
_exptl_absorpt_process_details
;
CrysAlisPro 1.171.41.63a (Rigaku Oxford Diffraction, 2020)
Empirical absorption correction using spherical harmonics,
 implemented in SCALE3 ABSPACK scaling algorithm.
;
_exptl_crystal_colour black
_exptl_crystal_colour_primary black
_exptl_crystal_density_diffrn 1.631
_exptl_crystal_description block
_exptl_crystal_F_000 822
_exptl_crystal_size_max 0.69
_exptl_crystal_size_mid 0.6
_exptl_crystal_size_min 0.18
_refine_diff_density_max 0.836
_refine_diff_density_min -0.772
_refine_diff_density_rms 0.100
_refine_ls_extinction_method none
_refine_ls_goodness_of_fit_ref 1.056
_refine_ls_hydrogen_treatment constr
_refine_ls_matrix_type full
_refine_ls_number_parameters 517
_refine_ls_number_reflns 6623
_refine_ls_number_restraints 2
_refine_ls_restrained_S_all 1.057
_refine_ls_R_factor_all 0.0476
_refine_ls_R_factor_gt 0.0419
_refine_ls_shift/su_max 0.001
_refine_ls_shift/su_mean 0.000
_refine_ls_structure_factor_coef Fsqd
_refine_ls_weighting_details 'w=1/[\s^2^(Fo^2^)+(0.0845P)^2^] where P=(Fo^2^+2Fc^2^)/3'
_refine_ls_weighting_scheme calc
_refine_ls_wR_factor_gt 0.1168
_refine_ls_wR_factor_ref 0.1216
_reflns_Friedel_coverage 0.000
_reflns_number_gt 5723
_reflns_number_total 6623
_reflns_threshold_expression 'I > 2\s(I)'
_cod_data_source_file d1ce00253h3.cif
_cod_data_source_block 133k-f
_cod_depositor_comments 'Adding full bibliography for 7242434--7242480.cif.'
_cod_database_code 7242448
_shelx_shelxl_version_number 2018/3
_chemical_oxdiff_formula C20H30NO6NiS10Cl
_shelx_space_group_comment
;
The symmetry employed for this shelxl refinement is uniquely defined
by the following loop, which should always be used as a source of
symmetry information in preference to the above space-group names.
They are only intended as comments.
;
_shelx_estimated_absorpt_t_max 0.792
_shelx_estimated_absorpt_t_min 0.454
_reflns_odcompleteness_completeness 99.89
_reflns_odcompleteness_iscentric 1
_reflns_odcompleteness_theta 26.32
_olex2_refinement_description
;
1. Fixed Uiso
 At 1.2 times of:
  All C(H,H) groups, All C(H,H,H,H) groups, All N(H,H,H) groups
2. Rigid body (RIGU) restrains
 Cl1A, C2A
 with sigma for 1-2 distances of 0.001 and sigma for 1-3 distances of 0.001
3. Others
 Sof(Cl1A)=Sof(H1BC)=Sof(H1BD)=Sof(C2A)=Sof(H2AA)=Sof(H2AB)=1-FVAR(1)
 Sof(H1AA)=Sof(H1AB)=Sof(C2)=Sof(H2A)=Sof(H2B)=Sof(Cl1)=FVAR(1)
 Sof(H3BC)=Sof(H3BD)=Sof(O5A)=Sof(O4A)=Sof(C10A)=Sof(H10C)=Sof(H10D)=Sof(C9A)=
 Sof(H9AA)=Sof(H9AB)=Sof(H11C)=Sof(H11D)=Sof(C8A)=Sof(H8AA)=Sof(H8AB)=Sof(O3A)=
 Sof(C12A)=Sof(H12C)=Sof(H12D)=Sof(C13A)=Sof(H13C)=Sof(H13D)=Sof(C6A)=Sof(H6AA)=
 Sof(H6AB)=Sof(O6A)=Sof(O2A)=Sof(C14A)=Sof(H14C)=Sof(H14D)=Sof(C4A)=Sof(H4AA)=
 Sof(H4AB)=Sof(C5A)=Sof(H5AA)=Sof(H5AB)=Sof(O1A)=Sof(C7A)=Sof(H7AA)=Sof(H7AB)=1-
 FVAR(2)
 Sof(O4)=Sof(O1)=Sof(O3)=Sof(O6)=Sof(H3AA)=Sof(H3AB)=Sof(O5)=Sof(O2)=Sof(C9)=
 Sof(H9A)=Sof(H9B)=Sof(C5)=Sof(H5A)=Sof(H5B)=Sof(C13)=Sof(H13A)=Sof(H13B)=
 Sof(C14)=Sof(H14A)=Sof(H14B)=Sof(C4)=Sof(H4A)=Sof(H4B)=Sof(C7)=Sof(H7A)=
 Sof(H7B)=Sof(C12)=Sof(H12A)=Sof(H12B)=Sof(C6)=Sof(H6A)=Sof(H6B)=Sof(C8)=
 Sof(H8A)=Sof(H8B)=Sof(C10)=Sof(H10A)=Sof(H10B)=Sof(H11A)=Sof(H11B)=FVAR(2)
4.a Secondary CH2 refined with riding coordinates:
 C1(H1BC,H1BD), C1(H1AA,H1AB), C3(H3AA,H3AB), C3(H3BC,H3BD), C9(H9A,H9B),
 C5(H5A,H5B), C13(H13A,H13B), C14(H14A,H14B), C4(H4A,H4B), C7(H7A,H7B), C2(H2A,
 H2B), C12(H12A,H12B), C6(H6A,H6B), C2A(H2AA,H2AB), C8(H8A,H8B), C10(H10A,H10B),
  C10A(H10C,H10D), C9A(H9AA,H9AB), C11(H11A,H11B), C11(H11C,H11D), C8A(H8AA,
 H8AB), C12A(H12C,H12D), C13A(H13C,H13D), C6A(H6AA,H6AB), C14A(H14C,H14D),
 C4A(H4AA,H4AB), C5A(H5AA,H5AB), C7A(H7AA,H7AB)
4.b Idealised Me refined as rotating group:
 N1(H1A,H1B,H1C)
;
_olex2_exptl_crystal_mounting_method loop
_olex2_submission_special_instructions 'No special instructions were received'
_oxdiff_exptl_absorpt_empirical_details
;
Empirical correction (ABSPACK) includes:
- Absorption correction using spherical harmonics
- Frame scaling
;
_oxdiff_exptl_absorpt_empirical_full_max 4.972
_oxdiff_exptl_absorpt_empirical_full_min 0.401

loop_
_space_group_symop_operation_xyz
'x, y, z'
'-x, -y, -z'

loop_
_atom_site_label
_atom_site_type_symbol
_atom_site_fract_x
_atom_site_fract_y
_atom_site_fract_z
_atom_site_U_iso_or_equiv
_atom_site_adp_type
_atom_site_occupancy
_atom_site_site_symmetry_order
_atom_site_calc_flag
_atom_site_refinement_flags_posn
_atom_site_refinement_flags_adp
_atom_site_refinement_flags_occupancy
_atom_site_disorder_assembly
_atom_site_disorder_group
Ni1 Ni 0.84539(2) 0.89079(2) 0.51197(2) 0.02358(11) Uani 1 1 d . . . . .
S6 S 0.69194(6) 0.97833(5) 0.52226(5) 0.03142(15) Uani 1 1 d . . . . .
S2 S 1.00572(5) 0.81081(4) 0.50736(5) 0.02867(15) Uani 1 1 d . . . . .
S1 S 0.79499(6) 0.93685(4) 0.34068(5) 0.02932(15) Uani 1 1 d . . . . .
S7 S 0.89704(5) 0.84168(4) 0.68224(5) 0.02791(14) Uani 1 1 d . . . . .
S8 S 0.61350(6) 1.02830(4) 0.72137(5) 0.03100(15) Uani 1 1 d . . . . .
S9 S 0.80093(6) 0.90082(4) 0.86706(5) 0.02917(15) Uani 1 1 d . . . . .
S4 S 1.10045(6) 0.77033(5) 0.31745(5) 0.03405(16) Uani 1 1 d . . . . .
S3 S 0.91215(6) 0.89324(5) 0.16595(5) 0.03066(15) Uani 1 1 d . . . . .
S10 S 0.62516(6) 1.00328(5) 0.95605(6) 0.03726(16) Uani 1 1 d . . . . .
S5 S 1.09219(6) 0.78863(6) 0.08352(6) 0.04024(17) Uani 1 1 d . . . . .
Cl1A Cl 0.8110(12) 0.4663(9) 0.5145(8) 0.054(3) Uani 0.158(6) 1 d . . P A 2
N1 N 0.66809(17) 0.50260(13) 0.25490(16) 0.0257(4) Uani 1 1 d . . . . .
H1A H 0.664456 0.517690 0.184552 0.031 Uiso 1 1 calc R U . . .
H1B H 0.588847 0.504925 0.258356 0.031 Uiso 1 1 calc R U . . .
H1C H 0.691848 0.434606 0.269136 0.031 Uiso 1 1 calc R U . . .
C18 C 0.7087(2) 0.96685(16) 0.66081(19) 0.0253(4) Uani 1 1 d . . . . .
C19 C 0.7964(2) 0.90726(16) 0.72988(19) 0.0241(4) Uani 1 1 d . . . . .
C15 C 0.9067(2) 0.88206(16) 0.30002(19) 0.0261(4) Uani 1 1 d . . . . .
C17 C 1.0380(2) 0.81627(18) 0.1840(2) 0.0309(5) Uani 1 1 d . . . . .
C20 C 0.6780(2) 0.97945(17) 0.8538(2) 0.0285(5) Uani 1 1 d . . . . .
C16 C 0.9971(2) 0.82588(16) 0.3722(2) 0.0265(5) Uani 1 1 d . . . . .
O4 O 0.7149(3) 0.6170(3) 0.0826(3) 0.0303(8) Uani 0.500(3) 1 d . . P B 1
O1 O 0.5010(4) 0.3201(3) 0.3068(4) 0.0357(8) Uani 0.500(3) 1 d . . P B 1
O3 O 0.4984(3) 0.6543(3) 0.1363(3) 0.0334(8) Uani 0.500(3) 1 d . . P B 1
O6 O 0.7204(3) 0.2811(2) 0.2654(3) 0.0292(8) Uani 0.500(3) 1 d . . P B 1
C1 C 0.7646(2) 0.58515(18) 0.3408(2) 0.0344(5) Uani 1 1 d . . . . .
H1BC H 0.795946 0.643449 0.302452 0.041 Uiso 0.158(6) 1 calc R U P A 2
H1BD H 0.723674 0.619337 0.388115 0.041 Uiso 0.158(6) 1 calc R U P A 2
H1AA H 0.742569 0.659410 0.321120 0.041 Uiso 0.842(6) 1 calc R U P A 1
H1AB H 0.851309 0.579948 0.339130 0.041 Uiso 0.842(6) 1 calc R U P A 1
C3 C 0.6461(3) 0.2028(2) 0.2994(3) 0.0519(8) Uani 1 1 d . . . . .
H3AA H 0.582864 0.159445 0.230494 0.062 Uiso 0.500(3) 1 calc R U P B 1
H3AB H 0.704195 0.152139 0.344587 0.062 Uiso 0.500(3) 1 calc R U P B 1
H3BC H 0.715982 0.214292 0.375697 0.062 Uiso 0.500(3) 1 calc R U P B 2
H3BD H 0.596946 0.129555 0.293120 0.062 Uiso 0.500(3) 1 calc R U P B 2
O5 O 0.7957(4) 0.4112(3) 0.1172(3) 0.0323(8) Uani 0.500(3) 1 d . . P B 1
O2 O 0.4277(4) 0.5311(3) 0.2889(3) 0.0354(8) Uani 0.500(3) 1 d . . P B 1
C9 C 0.5638(8) 0.7340(6) 0.0920(7) 0.0361(17) Uani 0.500(3) 1 d . . P B 1
H9A H 0.635140 0.778368 0.154942 0.043 Uiso 0.500(3) 1 calc R U P B 1
H9B H 0.502858 0.783718 0.048707 0.043 Uiso 0.500(3) 1 calc R U P B 1
C5 C 0.4351(11) 0.3611(14) 0.3668(14) 0.035(3) Uani 0.500(3) 1 d . . P B 1
H5A H 0.497648 0.399478 0.439037 0.042 Uiso 0.500(3) 1 calc R U P B 1
H5B H 0.383346 0.299994 0.385042 0.042 Uiso 0.500(3) 1 calc R U P B 1
C13 C 0.8211(7) 0.3047(5) 0.1295(6) 0.0372(13) Uani 0.500(3) 1 d . . P B 1
H13A H 0.784260 0.266042 0.052648 0.045 Uiso 0.500(3) 1 calc R U P B 1
H13B H 0.916272 0.306650 0.155996 0.045 Uiso 0.500(3) 1 calc R U P B 1
C14 C 0.7829(5) 0.2418(5) 0.1955(4) 0.0338(11) Uani 0.500(3) 1 d . . P B 1
H14A H 0.860381 0.211740 0.246272 0.041 Uiso 0.500(3) 1 calc R U P B 1
H14B H 0.723737 0.179031 0.145937 0.041 Uiso 0.500(3) 1 calc R U P B 1
C4 C 0.5785(5) 0.2397(4) 0.3621(5) 0.0402(12) Uani 0.500(3) 1 d . . P B 1
H4A H 0.640475 0.271373 0.437674 0.048 Uiso 0.500(3) 1 calc R U P B 1
H4B H 0.522480 0.177184 0.373162 0.048 Uiso 0.500(3) 1 calc R U P B 1
C7 C 0.3542(6) 0.6127(5) 0.2292(6) 0.0423(13) Uani 0.500(3) 1 d . . P B 1
H7A H 0.310292 0.644930 0.275026 0.051 Uiso 0.500(3) 1 calc R U P B 1
H7B H 0.287142 0.579078 0.156720 0.051 Uiso 0.500(3) 1 calc R U P B 1
C2 C 0.7695(3) 0.5694(2) 0.4592(2) 0.0377(8) Uani 0.842(6) 1 d . . P A 1
H2A H 0.680357 0.562283 0.458292 0.045 Uiso 0.842(6) 1 calc R U P A 1
H2B H 0.819400 0.634937 0.510123 0.045 Uiso 0.842(6) 1 calc R U P A 1
C12 C 0.8683(5) 0.4976(4) 0.0874(5) 0.0383(12) Uani 0.500(3) 1 d . . P B 1
H12A H 0.940643 0.531427 0.156652 0.046 Uiso 0.500(3) 1 calc R U P B 1
H12B H 0.906018 0.466840 0.035696 0.046 Uiso 0.500(3) 1 calc R U P B 1
C6 C 0.3470(5) 0.4393(4) 0.3012(5) 0.0383(12) Uani 0.500(3) 1 d . . P B 1
H6A H 0.288547 0.404029 0.225914 0.046 Uiso 0.500(3) 1 calc R U P B 1
H6B H 0.293614 0.462664 0.342553 0.046 Uiso 0.500(3) 1 calc R U P B 1
C2A C 0.864(2) 0.5369(19) 0.406(2) 0.071(7) Uani 0.158(6) 1 d . . P A 2
H2AA H 0.940501 0.592122 0.444711 0.086 Uiso 0.158(6) 1 calc R U P A 2
H2AB H 0.886554 0.482716 0.359786 0.086 Uiso 0.158(6) 1 calc R U P A 2
C8 C 0.4428(5) 0.7009(5) 0.2063(5) 0.0385(13) Uani 0.500(3) 1 d . . P B 1
H8A H 0.393146 0.759801 0.168535 0.046 Uiso 0.500(3) 1 calc R U P B 1
H8B H 0.511465 0.733304 0.278555 0.046 Uiso 0.500(3) 1 calc R U P B 1
C10 C 0.6162(6) 0.6789(4) 0.0173(6) 0.0379(12) Uani 0.500(3) 1 d . . P B 1
H10A H 0.545886 0.629666 -0.041869 0.045 Uiso 0.500(3) 1 calc R U P B 1
H10B H 0.652728 0.734208 -0.020703 0.045 Uiso 0.500(3) 1 calc R U P B 1
O5A O 0.7745(3) 0.4821(3) 0.0779(3) 0.0301(8) Uani 0.500(3) 1 d . . P B 2
O4A O 0.6439(4) 0.6609(3) 0.0909(3) 0.0323(8) Uani 0.500(3) 1 d . . P B 2
C10A C 0.6939(6) 0.6430(4) 0.0052(5) 0.0386(12) Uani 0.500(3) 1 d . . P B 2
H10C H 0.622438 0.607722 -0.063911 0.046 Uiso 0.500(3) 1 calc R U P B 2
H10D H 0.725506 0.714948 -0.013514 0.046 Uiso 0.500(3) 1 calc R U P B 2
C9A C 0.5259(8) 0.7106(6) 0.0483(7) 0.0363(17) Uani 0.500(3) 1 d . . P B 2
H9AA H 0.457509 0.660310 -0.011266 0.044 Uiso 0.500(3) 1 calc R U P B 2
H9AB H 0.540879 0.779377 0.014695 0.044 Uiso 0.500(3) 1 calc R U P B 2
C11 C 0.7938(4) 0.5785(2) 0.0346(3) 0.0664(10) Uani 1 1 d . . . . .
H11A H 0.853626 0.641669 0.030039 0.080 Uiso 0.500(3) 1 calc R U P B 1
H11B H 0.739335 0.549336 -0.044101 0.080 Uiso 0.500(3) 1 calc R U P B 1
H11C H 0.812741 0.562213 -0.033760 0.080 Uiso 0.500(3) 1 calc R U P B 2
H11D H 0.872061 0.622518 0.090924 0.080 Uiso 0.500(3) 1 calc R U P B 2
C8A C 0.4841(5) 0.7344(4) 0.1442(5) 0.0363(11) Uani 0.500(3) 1 d . . P B 2
H8AA H 0.553650 0.783202 0.204424 0.044 Uiso 0.500(3) 1 calc R U P B 2
H8AB H 0.406001 0.772427 0.117064 0.044 Uiso 0.500(3) 1 calc R U P B 2
O3A O 0.4560(3) 0.6345(3) 0.1891(3) 0.0317(8) Uani 0.500(3) 1 d . . P B 2
C12A C 0.8777(6) 0.4181(4) 0.1204(5) 0.0379(12) Uani 0.500(3) 1 d . . P B 2
H12C H 0.893462 0.388452 0.054191 0.045 Uiso 0.500(3) 1 calc R U P B 2
H12D H 0.955818 0.469402 0.166090 0.045 Uiso 0.500(3) 1 calc R U P B 2
C13A C 0.8727(6) 0.3354(5) 0.1822(6) 0.0350(13) Uani 0.500(3) 1 d . . P B 2
H13C H 0.951116 0.348670 0.252797 0.042 Uiso 0.500(3) 1 calc R U P B 2
H13D H 0.881102 0.269022 0.140523 0.042 Uiso 0.500(3) 1 calc R U P B 2
C6A C 0.3593(6) 0.5453(4) 0.3037(5) 0.0374(12) Uani 0.500(3) 1 d . . P B 2
H6AA H 0.326659 0.556233 0.365049 0.045 Uiso 0.500(3) 1 calc R U P B 2
H6AB H 0.285670 0.512669 0.234726 0.045 Uiso 0.500(3) 1 calc R U P B 2
O6A O 0.7685(3) 0.3089(3) 0.2141(3) 0.0314(8) Uani 0.500(3) 1 d . . P B 2
O2A O 0.4564(3) 0.4731(3) 0.3364(3) 0.0339(8) Uani 0.500(3) 1 d . . P B 2
C14A C 0.7015(5) 0.2041(4) 0.2186(4) 0.0335(11) Uani 0.500(3) 1 d . . P B 2
H14C H 0.632579 0.181622 0.143233 0.040 Uiso 0.500(3) 1 calc R U P B 2
H14D H 0.763180 0.149379 0.234851 0.040 Uiso 0.500(3) 1 calc R U P B 2
C4A C 0.5097(5) 0.2927(4) 0.3752(6) 0.0371(12) Uani 0.500(3) 1 d . . P B 2
H4AA H 0.579710 0.325053 0.446711 0.045 Uiso 0.500(3) 1 calc R U P B 2
H4AB H 0.477839 0.218272 0.388043 0.045 Uiso 0.500(3) 1 calc R U P B 2
C5A C 0.3985(13) 0.3634(12) 0.3433(15) 0.040(3) Uani 0.500(3) 1 d . . P B 2
H5AA H 0.329822 0.334980 0.269546 0.048 Uiso 0.500(3) 1 calc R U P B 2
H5AB H 0.360267 0.363927 0.401841 0.048 Uiso 0.500(3) 1 calc R U P B 2
O1A O 0.5600(4) 0.2852(3) 0.2886(3) 0.0320(8) Uani 0.500(3) 1 d . . P B 2
C7A C 0.4161(7) 0.6537(4) 0.2808(5) 0.0384(13) Uani 0.500(3) 1 d . . P B 2
H7AA H 0.350621 0.705264 0.261027 0.046 Uiso 0.500(3) 1 calc R U P B 2
H7AB H 0.491109 0.686036 0.348949 0.046 Uiso 0.500(3) 1 calc R U P B 2
Cl1 Cl 0.8421(2) 0.45110(15) 0.51337(19) 0.0580(6) Uani 0.842(6) 1 d . . P A 1

loop_
_atom_site_aniso_label
_atom_site_aniso_U_11
_atom_site_aniso_U_22
_atom_site_aniso_U_33
_atom_site_aniso_U_23
_atom_site_aniso_U_13
_atom_site_aniso_U_12
Ni1 0.02373(18) 0.02357(17) 0.02148(19) 0.00181(11) 0.00685(14) 0.00113(11)
S6 0.0324(3) 0.0381(3) 0.0247(3) 0.0094(2) 0.0092(3) 0.0125(2)
S2 0.0251(3) 0.0366(3) 0.0236(3) 0.0060(2) 0.0076(3) 0.0060(2)
S1 0.0309(3) 0.0324(3) 0.0250(3) 0.0056(2) 0.0097(3) 0.0085(2)
S7 0.0289(3) 0.0321(3) 0.0239(3) 0.0047(2) 0.0093(3) 0.0110(2)
S8 0.0313(3) 0.0332(3) 0.0297(3) 0.0049(2) 0.0102(3) 0.0134(2)
S9 0.0326(3) 0.0344(3) 0.0234(3) 0.0060(2) 0.0111(3) 0.0136(2)
S4 0.0302(3) 0.0450(3) 0.0293(3) 0.0063(2) 0.0122(3) 0.0109(2)
S3 0.0325(3) 0.0369(3) 0.0213(3) 0.0025(2) 0.0085(3) 0.0054(2)
S10 0.0413(4) 0.0435(3) 0.0332(4) 0.0022(2) 0.0181(3) 0.0175(3)
S5 0.0380(4) 0.0557(4) 0.0292(4) -0.0012(3) 0.0152(3) 0.0075(3)
Cl1A 0.077(6) 0.082(5) 0.012(3) -0.002(3) 0.023(4) 0.028(4)
N1 0.0308(10) 0.0230(8) 0.0243(10) -0.0001(7) 0.0122(8) 0.0017(7)
C18 0.0264(11) 0.0233(10) 0.0256(12) 0.0010(8) 0.0091(10) 0.0032(8)
C19 0.0260(11) 0.0246(10) 0.0209(11) 0.0020(8) 0.0075(9) 0.0040(8)
C15 0.0272(11) 0.0273(10) 0.0220(12) 0.0005(8) 0.0084(10) -0.0005(8)
C17 0.0270(12) 0.0382(11) 0.0241(12) -0.0003(9) 0.0071(10) 0.0006(9)
C20 0.0287(11) 0.0273(10) 0.0289(13) 0.0017(8) 0.0098(10) 0.0062(8)
C16 0.0245(11) 0.0275(10) 0.0250(12) -0.0023(8) 0.0079(10) -0.0002(8)
O4 0.0361(19) 0.0299(16) 0.025(2) 0.0015(14) 0.0114(16) 0.0037(14)
O1 0.039(2) 0.0346(18) 0.038(2) 0.0067(17) 0.0199(19) 0.0027(16)
O3 0.0338(19) 0.0241(19) 0.042(2) 0.0025(13) 0.0131(17) 0.0053(13)
O6 0.0297(17) 0.0227(16) 0.036(2) -0.0003(14) 0.0140(16) 0.0041(12)
C1 0.0405(14) 0.0277(11) 0.0292(14) -0.0004(9) 0.0096(12) -0.0057(9)
C3 0.0467(16) 0.0355(13) 0.082(2) 0.0261(13) 0.0298(17) 0.0124(11)
O5 0.031(2) 0.034(2) 0.036(2) 0.0015(15) 0.0177(17) 0.0045(14)
O2 0.0300(19) 0.042(2) 0.036(2) -0.0006(17) 0.0153(18) 0.0060(15)
C9 0.039(5) 0.031(3) 0.035(5) 0.012(3) 0.007(4) 0.012(3)
C5 0.015(6) 0.048(4) 0.044(5) 0.000(3) 0.018(5) -0.006(4)
C13 0.036(4) 0.037(3) 0.046(4) 0.003(3) 0.021(3) 0.019(2)
C14 0.033(3) 0.034(3) 0.032(3) 0.000(2) 0.008(2) 0.012(2)
C4 0.043(3) 0.033(2) 0.043(3) 0.013(2) 0.014(3) 0.000(2)
C7 0.038(3) 0.046(3) 0.051(4) 0.000(3) 0.024(3) 0.016(3)
C2 0.057(2) 0.0258(13) 0.0262(16) -0.0035(10) 0.0148(15) -0.0080(11)
C12 0.035(3) 0.044(3) 0.043(3) -0.001(2) 0.024(3) 0.002(2)
C6 0.033(3) 0.052(3) 0.037(3) -0.001(2) 0.022(2) 0.001(2)
C2A 0.072(16) 0.076(13) 0.055(14) -0.007(10) 0.019(11) -0.015(11)
C8 0.039(3) 0.031(3) 0.044(3) -0.001(2) 0.013(3) 0.013(2)
C10 0.042(3) 0.033(3) 0.035(4) 0.009(2) 0.011(3) 0.002(2)
O5A 0.030(2) 0.0275(17) 0.034(2) 0.0021(14) 0.0142(16) 0.0002(13)
O4A 0.040(2) 0.0337(17) 0.022(2) 0.0052(14) 0.0118(17) 0.0013(15)
C10A 0.052(3) 0.032(2) 0.032(3) 0.006(2) 0.020(3) -0.003(2)
C9A 0.038(5) 0.036(4) 0.029(5) 0.011(3) 0.005(3) 0.006(3)
C11 0.088(2) 0.0562(17) 0.095(3) 0.0331(17) 0.074(2) 0.0228(16)
C8A 0.040(3) 0.024(3) 0.044(3) 0.007(2) 0.013(3) 0.0067(18)
O3A 0.039(2) 0.0265(19) 0.034(2) 0.0020(14) 0.0170(17) 0.0077(14)
C12A 0.036(3) 0.043(3) 0.039(3) -0.001(2) 0.020(3) 0.008(2)
C13A 0.026(3) 0.041(3) 0.040(4) -0.001(3) 0.013(3) 0.013(2)
C6A 0.039(3) 0.045(3) 0.035(3) -0.004(2) 0.021(3) 0.010(2)
O6A 0.0380(19) 0.0226(18) 0.035(2) -0.0004(14) 0.0146(17) 0.0060(13)
O2A 0.035(2) 0.0303(17) 0.040(2) 0.0010(15) 0.0182(17) 0.0021(14)
C14A 0.037(3) 0.025(2) 0.036(3) 0.002(2) 0.011(2) 0.0066(18)
C4A 0.040(3) 0.033(3) 0.040(4) 0.008(2) 0.018(3) -0.001(2)
C5A 0.020(7) 0.033(4) 0.071(9) -0.007(4) 0.026(6) -0.005(4)
O1A 0.0328(19) 0.0319(17) 0.033(2) 0.0061(15) 0.0138(17) 0.0061(14)
C7A 0.048(4) 0.035(3) 0.038(3) -0.002(2) 0.022(3) 0.013(2)
Cl1 0.0555(10) 0.0476(7) 0.0492(9) 0.0206(6) -0.0044(6) -0.0013(7)

loop_
_atom_type_symbol
_atom_type_description
_atom_type_scat_dispersion_real
_atom_type_scat_dispersion_imag
_atom_type_scat_source
C C 0.0033 0.0016 'International Tables Vol C Tables 4.2.6.8 and 6.1.1.4'
H H 0.0000 0.0000 'International Tables Vol C Tables 4.2.6.8 and 6.1.1.4'
Cl Cl 0.1484 0.1585 'International Tables Vol C Tables 4.2.6.8 and 6.1.1.4'
N N 0.0061 0.0033 'International Tables Vol C Tables 4.2.6.8 and 6.1.1.4'
Ni Ni 0.3393 1.1124 'International Tables Vol C Tables 4.2.6.8 and 6.1.1.4'
O O 0.0106 0.0060 'International Tables Vol C Tables 4.2.6.8 and 6.1.1.4'
S S 0.1246 0.1234 'International Tables Vol C Tables 4.2.6.8 and 6.1.1.4'

loop_
_geom_angle_atom_site_label_1
_geom_angle_atom_site_label_2
_geom_angle_atom_site_label_3
_geom_angle
_geom_angle_site_symmetry_1
_geom_angle_site_symmetry_3
_geom_angle_publ_flag
S2 Ni1 S6 176.91(2) . . ?
S1 Ni1 S6 87.79(2) . . ?
S1 Ni1 S2 93.00(2) . . ?
S7 Ni1 S6 93.23(2) . . ?
S7 Ni1 S2 86.01(2) . . ?
S7 Ni1 S1 178.82(2) . . ?
C18 S6 Ni1 101.78(8) . . ?
C16 S2 Ni1 102.33(8) . . ?
C15 S1 Ni1 102.36(8) . . ?
C19 S7 Ni1 102.19(8) . . ?
C20 S8 C18 97.28(10) . . ?
C20 S9 C19 97.23(11) . . ?
C17 S4 C16 97.48(11) . . ?
C17 S3 C15 97.18(11) . . ?
H1A N1 H1B 109.5 . . ?
H1A N1 H1C 109.5 . . ?
H1B N1 H1C 109.5 . . ?
C1 N1 H1A 109.5 . . ?
C1 N1 H1B 109.5 . . ?
C1 N1 H1C 109.5 . . ?
S6 C18 S8 122.83(13) . . ?
C19 C18 S6 121.54(16) . . ?
C19 C18 S8 115.62(17) . . ?
S7 C19 S9 122.37(13) . . ?
C18 C19 S7 121.01(17) . . ?
C18 C19 S9 116.62(16) . . ?
S1 C15 S3 122.97(14) . . ?
C16 C15 S1 120.97(17) . . ?
C16 C15 S3 116.05(16) . . ?
S4 C17 S3 113.35(13) . . ?
S5 C17 S4 123.17(14) . . ?
S5 C17 S3 123.48(15) . . ?
S9 C20 S8 113.23(12) . . ?
S10 C20 S8 123.33(13) . . ?
S10 C20 S9 123.43(14) . . ?
S2 C16 S4 122.83(14) . . ?
C15 C16 S2 121.28(16) . . ?
C15 C16 S4 115.89(17) . . ?
C11 O4 C10 118.7(4) . . ?
C5 O1 C4 113.4(8) . . ?
C8 O3 C9 112.9(5) . . ?
C3 O6 C14 116.7(3) . . ?
N1 C1 H1BC 109.7 . . ?
N1 C1 H1BD 109.7 . . ?
N1 C1 H1AA 109.1 . . ?
N1 C1 H1AB 109.1 . . ?
N1 C1 C2 112.33(18) . . ?
H1BC C1 H1BD 108.2 . . ?
H1AA C1 H1AB 107.9 . . ?
C2 C1 H1AA 109.1 . . ?
C2 C1 H1AB 109.1 . . ?
C2A C1 N1 109.7(10) . . ?
C2A C1 H1BC 109.7 . . ?
C2A C1 H1BD 109.7 . . ?
O6 C3 H3AA 107.9 . . ?
O6 C3 H3AB 107.9 . . ?
H3AA C3 H3AB 107.2 . . ?
H3BC C3 H3BD 107.7 . . ?
C4 C3 O6 117.6(3) . . ?
C4 C3 H3AA 107.9 . . ?
C4 C3 H3AB 107.9 . . ?
C14A C3 H3BC 108.8 . . ?
C14A C3 H3BD 108.8 . . ?
C14A C3 O1A 113.7(3) . . ?
O1A C3 H3BC 108.8 . . ?
O1A C3 H3BD 108.8 . . ?
C13 O5 C12 127.0(4) . . ?
C6 O2 C7 111.9(4) . . ?
O3 C9 H9A 109.8 . . ?
O3 C9 H9B 109.8 . . ?
O3 C9 C10 109.6(5) . . ?
H9A C9 H9B 108.2 . . ?
C10 C9 H9A 109.8 . . ?
C10 C9 H9B 109.8 . . ?
O1 C5 H5A 109.3 . . ?
O1 C5 H5B 109.3 . . ?
O1 C5 C6 111.4(11) . . ?
H5A C5 H5B 108.0 . . ?
C6 C5 H5A 109.3 . . ?
C6 C5 H5B 109.3 . . ?
O5 C13 H13A 106.7 . . ?
O5 C13 H13B 106.7 . . ?
H13A C13 H13B 106.6 . . ?
C14 C13 O5 122.4(5) . . ?
C14 C13 H13A 106.7 . . ?
C14 C13 H13B 106.7 . . ?
O6 C14 H14A 106.7 . . ?
O6 C14 H14B 106.7 . . ?
C13 C14 O6 122.7(5) . . ?
C13 C14 H14A 106.7 . . ?
C13 C14 H14B 106.7 . . ?
H14A C14 H14B 106.6 . . ?
O1 C4 H4A 109.4 . . ?
O1 C4 H4B 109.4 . . ?
C3 C4 O1 111.2(5) . . ?
C3 C4 H4A 109.4 . . ?
C3 C4 H4B 109.4 . . ?
H4A C4 H4B 108.0 . . ?
O2 C7 H7A 109.8 . . ?
O2 C7 H7B 109.8 . . ?
O2 C7 C8 109.6(5) . . ?
H7A C7 H7B 108.2 . . ?
C8 C7 H7A 109.8 . . ?
C8 C7 H7B 109.8 . . ?
C1 C2 H2A 109.2 . . ?
C1 C2 H2B 109.2 . . ?
C1 C2 Cl1 112.0(2) . . ?
H2A C2 H2B 107.9 . . ?
Cl1 C2 H2A 109.2 . . ?
Cl1 C2 H2B 109.2 . . ?
O5 C12 H12A 109.0 . . ?
O5 C12 H12B 109.0 . . ?
H12A C12 H12B 107.8 . . ?
C11 C12 O5 112.9(4) . . ?
C11 C12 H12A 109.0 . . ?
C11 C12 H12B 109.0 . . ?
O2 C6 C5 106.8(6) . . ?
O2 C6 H6A 110.4 . . ?
O2 C6 H6B 110.4 . . ?
C5 C6 H6A 110.4 . . ?
C5 C6 H6B 110.4 . . ?
H6A C6 H6B 108.6 . . ?
Cl1A C2A H2AA 110.3 . . ?
Cl1A C2A H2AB 110.3 . . ?
C1 C2A Cl1A 107.1(14) . . ?
C1 C2A H2AA 110.3 . . ?
C1 C2A H2AB 110.3 . . ?
H2AA C2A H2AB 108.6 . . ?
O3 C8 C7 108.6(5) . . ?
O3 C8 H8A 110.0 . . ?
O3 C8 H8B 110.0 . . ?
C7 C8 H8A 110.0 . . ?
C7 C8 H8B 110.0 . . ?
H8A C8 H8B 108.3 . . ?
O4 C10 C9 109.6(6) . . ?
O4 C10 H10A 109.7 . . ?
O4 C10 H10B 109.7 . . ?
C9 C10 H10A 109.7 . . ?
C9 C10 H10B 109.7 . . ?
H10A C10 H10B 108.2 . . ?
C11 O5A C12A 119.7(4) . . ?
C10A O4A C9A 111.6(6) . . ?
O4A C10A H10C 108.7 . . ?
O4A C10A H10D 108.7 . . ?
H10C C10A H10D 107.6 . . ?
C11 C10A O4A 114.4(5) . . ?
C11 C10A H10C 108.7 . . ?
C11 C10A H10D 108.7 . . ?
O4A C9A H9AA 109.9 . . ?
O4A C9A H9AB 109.9 . . ?
O4A C9A C8A 108.8(6) . . ?
H9AA C9A H9AB 108.3 . . ?
C8A C9A H9AA 109.9 . . ?
C8A C9A H9AB 109.9 . . ?
O4 C11 C12 118.0(3) . . ?
O4 C11 H11A 107.8 . . ?
O4 C11 H11B 107.8 . . ?
C12 C11 H11A 107.8 . . ?
C12 C11 H11B 107.8 . . ?
O5A C11 C10A 117.2(3) . . ?
O5A C11 H11C 108.0 . . ?
O5A C11 H11D 108.0 . . ?
C10A C11 H11C 108.0 . . ?
C10A C11 H11D 108.0 . . ?
H11A C11 H11B 107.1 . . ?
H11C C11 H11D 107.2 . . ?
C9A C8A H8AA 109.7 . . ?
C9A C8A H8AB 109.7 . . ?
H8AA C8A H8AB 108.2 . . ?
O3A C8A C9A 110.0(5) . . ?
O3A C8A H8AA 109.7 . . ?
O3A C8A H8AB 109.7 . . ?
C7A O3A C8A 111.7(4) . . ?
O5A C12A H12C 106.8 . . ?
O5A C12A H12D 106.8 . . ?
H12C C12A H12D 106.6 . . ?
C13A C12A O5A 122.2(5) . . ?
C13A C12A H12C 106.8 . . ?
C13A C12A H12D 106.8 . . ?
C12A C13A H13C 106.9 . . ?
C12A C13A H13D 106.9 . . ?
C12A C13A O6A 121.9(5) . . ?
H13C C13A H13D 106.7 . . ?
O6A C13A H13C 106.9 . . ?
O6A C13A H13D 106.9 . . ?
H6AA C6A H6AB 108.2 . . ?
O2A C6A H6AA 109.8 . . ?
O2A C6A H6AB 109.8 . . ?
O2A C6A C7A 109.6(5) . . ?
C7A C6A H6AA 109.8 . . ?
C7A C6A H6AB 109.8 . . ?
C13A O6A C14A 130.6(4) . . ?
C6A O2A C5A 110.1(6) . . ?
C3 C14A O6A 114.1(4) . . ?
C3 C14A H14C 108.7 . . ?
C3 C14A H14D 108.7 . . ?
O6A C14A H14C 108.7 . . ?
O6A C14A H14D 108.7 . . ?
H14C C14A H14D 107.6 . . ?
H4AA C4A H4AB 108.0 . . ?
C5A C4A H4AA 109.4 . . ?
C5A C4A H4AB 109.4 . . ?
O1A C4A H4AA 109.4 . . ?
O1A C4A H4AB 109.4 . . ?
O1A C4A C5A 111.3(9) . . ?
O2A C5A C4A 105.6(9) . . ?
O2A C5A H5AA 110.6 . . ?
O2A C5A H5AB 110.6 . . ?
C4A C5A H5AA 110.6 . . ?
C4A C5A H5AB 110.6 . . ?
H5AA C5A H5AB 108.8 . . ?
C4A O1A C3 115.5(4) . . ?
O3A C7A C6A 107.6(4) . . ?
O3A C7A H7AA 110.2 . . ?
O3A C7A H7AB 110.2 . . ?
C6A C7A H7AA 110.2 . . ?
C6A C7A H7AB 110.2 . . ?
H7AA C7A H7AB 108.5 . . ?

loop_
_geom_bond_atom_site_label_1
_geom_bond_atom_site_label_2
_geom_bond_distance
_geom_bond_site_symmetry_2
_geom_bond_publ_flag
Ni1 S6 2.1673(6) . ?
Ni1 S2 2.1591(6) . ?
Ni1 S1 2.1576(6) . ?
Ni1 S7 2.1572(6) . ?
S6 C18 1.719(2) . ?
S2 C16 1.708(2) . ?
S1 C15 1.713(2) . ?
S7 C19 1.722(2) . ?
S8 C18 1.747(2) . ?
S8 C20 1.731(2) . ?
S9 C19 1.736(2) . ?
S9 C20 1.730(2) . ?
S4 C17 1.725(2) . ?
S4 C16 1.743(2) . ?
S3 C15 1.744(2) . ?
S3 C17 1.733(2) . ?
S10 C20 1.650(2) . ?
S5 C17 1.650(2) . ?
Cl1A C2A 1.90(2) . ?
N1 H1A 0.9100 . ?
N1 H1B 0.9100 . ?
N1 H1C 0.9100 . ?
N1 C1 1.485(3) . ?
C18 C19 1.356(3) . ?
C15 C16 1.362(3) . ?
O4 C10 1.430(7) . ?
O4 C11 1.361(4) . ?
O1 C5 1.363(16) . ?
O1 C4 1.418(6) . ?
O3 C9 1.421(9) . ?
O3 C8 1.404(6) . ?
O6 C3 1.394(4) . ?
O6 C14 1.422(6) . ?
C1 H1BC 0.9900 . ?
C1 H1BD 0.9900 . ?
C1 H1AA 0.9900 . ?
C1 H1AB 0.9900 . ?
C1 C2 1.511(4) . ?
C1 C2A 1.33(3) . ?
C3 H3AA 0.9900 . ?
C3 H3AB 0.9900 . ?
C3 H3BC 0.9900 . ?
C3 H3BD 0.9900 . ?
C3 C4 1.386(6) . ?
C3 C14A 1.387(6) . ?
C3 O1A 1.450(5) . ?
O5 C13 1.374(6) . ?
O5 C12 1.420(6) . ?
O2 C7 1.426(7) . ?
O2 C6 1.423(6) . ?
C9 H9A 0.9900 . ?
C9 H9B 0.9900 . ?
C9 C10 1.472(11) . ?
C5 H5A 0.9900 . ?
C5 H5B 0.9900 . ?
C5 C6 1.501(16) . ?
C13 H13A 0.9900 . ?
C13 H13B 0.9900 . ?
C13 C14 1.319(8) . ?
C14 H14A 0.9900 . ?
C14 H14B 0.9900 . ?
C4 H4A 0.9900 . ?
C4 H4B 0.9900 . ?
C7 H7A 0.9900 . ?
C7 H7B 0.9900 . ?
C7 C8 1.505(8) . ?
C2 H2A 0.9900 . ?
C2 H2B 0.9900 . ?
C2 Cl1 1.782(4) . ?
C12 H12A 0.9900 . ?
C12 H12B 0.9900 . ?
C12 C11 1.398(6) . ?
C6 H6A 0.9900 . ?
C6 H6B 0.9900 . ?
C2A H2AA 0.9900 . ?
C2A H2AB 0.9900 . ?
C8 H8A 0.9900 . ?
C8 H8B 0.9900 . ?
C10 H10A 0.9900 . ?
C10 H10B 0.9900 . ?
O5A C11 1.360(4) . ?
O5A C12A 1.420(6) . ?
O4A C10A 1.422(6) . ?
O4A C9A 1.444(10) . ?
C10A H10C 0.9900 . ?
C10A H10D 0.9900 . ?
C10A C11 1.388(7) . ?
C9A H9AA 0.9900 . ?
C9A H9AB 0.9900 . ?
C9A C8A 1.493(10) . ?
C11 H11A 0.9900 . ?
C11 H11B 0.9900 . ?
C11 H11C 0.9900 . ?
C11 H11D 0.9900 . ?
C8A H8AA 0.9900 . ?
C8A H8AB 0.9900 . ?
C8A O3A 1.431(5) . ?
O3A C7A 1.420(6) . ?
C12A H12C 0.9900 . ?
C12A H12D 0.9900 . ?
C12A C13A 1.321(8) . ?
C13A H13C 0.9900 . ?
C13A H13D 0.9900 . ?
C13A O6A 1.387(6) . ?
C6A H6AA 0.9900 . ?
C6A H6AB 0.9900 . ?
C6A O2A 1.432(6) . ?
C6A C7A 1.504(7) . ?
O6A C14A 1.437(5) . ?
O2A C5A 1.456(16) . ?
C14A H14C 0.9900 . ?
C14A H14D 0.9900 . ?
C4A H4AA 0.9900 . ?
C4A H4AB 0.9900 . ?
C4A C5A 1.537(15) . ?
C4A O1A 1.419(7) . ?
C5A H5AA 0.9900 . ?
C5A H5AB 0.9900 . ?
C7A H7AA 0.9900 . ?
C7A H7AB 0.9900 . ?

loop_
_geom_torsion_atom_site_label_1
_geom_torsion_atom_site_label_2
_geom_torsion_atom_site_label_3
_geom_torsion_atom_site_label_4
_geom_torsion
_geom_torsion_site_symmetry_1
_geom_torsion_site_symmetry_2
_geom_torsion_site_symmetry_3
_geom_torsion_site_symmetry_4
_geom_torsion_publ_flag
Ni1 S6 C18 S8 177.07(11) . . . . ?
Ni1 S6 C18 C19 -4.0(2) . . . . ?
Ni1 S2 C16 S4 -176.91(11) . . . . ?
Ni1 S2 C16 C15 2.5(2) . . . . ?
Ni1 S1 C15 S3 179.61(11) . . . . ?
Ni1 S1 C15 C16 0.0(2) . . . . ?
Ni1 S7 C19 S9 -177.41(11) . . . . ?
Ni1 S7 C19 C18 2.7(2) . . . . ?
S6 C18 C19 S7 0.9(3) . . . . ?
S6 C18 C19 S9 -178.92(11) . . . . ?
S1 C15 C16 S2 -1.8(3) . . . . ?
S1 C15 C16 S4 177.63(11) . . . . ?
S8 C18 C19 S7 179.92(11) . . . . ?
S8 C18 C19 S9 0.1(2) . . . . ?
S3 C15 C16 S2 178.59(11) . . . . ?
S3 C15 C16 S4 -2.0(2) . . . . ?
N1 C1 C2 Cl1 71.6(3) . . . . ?
N1 C1 C2A Cl1A -79.6(12) . . . . ?
C18 S8 C20 S9 1.47(14) . . . . ?
C18 S8 C20 S10 -177.26(15) . . . . ?
C19 S9 C20 S8 -1.44(14) . . . . ?
C19 S9 C20 S10 177.29(15) . . . . ?
C15 S3 C17 S4 -1.87(14) . . . . ?
C15 S3 C17 S5 177.66(15) . . . . ?
C17 S4 C16 S2 179.99(14) . . . . ?
C17 S4 C16 C15 0.56(19) . . . . ?
C17 S3 C15 S1 -177.27(14) . . . . ?
C17 S3 C15 C16 2.34(19) . . . . ?
C20 S8 C18 S6 178.03(14) . . . . ?
C20 S8 C18 C19 -0.93(19) . . . . ?
C20 S9 C19 S7 -179.01(14) . . . . ?
C20 S9 C19 C18 0.85(19) . . . . ?
C16 S4 C17 S3 1.03(14) . . . . ?
C16 S4 C17 S5 -178.50(15) . . . . ?
O1 C5 C6 O2 -65.6(10) . . . . ?
O3 C9 C10 O4 -66.0(6) . . . . ?
O6 C3 C4 O1 52.8(5) . . . . ?
C3 O6 C14 C13 158.3(5) . . . . ?
O5 C13 C14 O6 -4.6(10) . . . . ?
O5 C12 C11 O4 47.0(6) . . . . ?
O2 C7 C8 O3 62.6(6) . . . . ?
C9 O3 C8 C7 168.6(5) . . . . ?
C5 O1 C4 C3 -178.4(7) . . . . ?
C13 O5 C12 C11 153.8(5) . . . . ?
C14 O6 C3 C4 -176.4(4) . . . . ?
C4 O1 C5 C6 -175.7(6) . . . . ?
C7 O2 C6 C5 -178.9(8) . . . . ?
C12 O5 C13 C14 153.9(6) . . . . ?
C6 O2 C7 C8 -173.2(5) . . . . ?
C8 O3 C9 C10 -178.5(5) . . . . ?
C10 O4 C11 C12 -165.1(4) . . . . ?
O5A C12A C13A O6A -3.2(9) . . . . ?
O4A C10A C11 O5A 49.7(6) . . . . ?
O4A C9A C8A O3A -62.5(6) . . . . ?
C10A O4A C9A C8A -176.0(4) . . . . ?
C9A O4A C10A C11 -169.3(5) . . . . ?
C9A C8A O3A C7A 179.8(5) . . . . ?
C11 O4 C10 C9 -166.6(4) . . . . ?
C11 O5A C12A C13A 167.0(5) . . . . ?
C8A O3A C7A C6A 166.8(5) . . . . ?
C12A O5A C11 C10A -173.5(4) . . . . ?
C12A C13A O6A C14A 139.0(6) . . . . ?
C13A O6A C14A C3 151.6(5) . . . . ?
C6A O2A C5A C4A 178.3(8) . . . . ?
O2A C6A C7A O3A 62.1(6) . . . . ?
C14A C3 O1A C4A -175.0(4) . . . . ?
C5A C4A O1A C3 -167.7(6) . . . . ?
O1A C3 C14A O6A 54.6(5) . . . . ?
O1A C4A C5A O2A -64.2(11) . . . . ?
C7A C6A O2A C5A -172.0(8) . . . . ?
